data_7004773
loop_
_publ_author_name
'Heckenroth, Marion'
'Kluser, Evelyne'
'Neels, Antonia'
'Albrecht, Martin'

_publ_section_title
;
 Palladation of diimidazolium salts at the C4 position: access to
 remarkably electron-rich palladium(ii) centers
;
_journal_issue 44
_journal_name_full 'Dalton Transactions'
_journal_page_first 6242
_journal_page_last 6249
_journal_paper_doi 10.1039/b812405a
_journal_year 2008
_chemical_formula_sum 'C12 H17.5 I2 N4.5 Pd'
_chemical_formula_weight 585.01
_chemical_name_systematic
;
?
;
_space_group_IT_number 55
_symmetry_cell_setting orthorhombic
_symmetry_space_group_name_Hall '-P 2 2ab'
_symmetry_space_group_name_H-M 'P b a m'
_atom_sites_solution_hydrogens geom
_atom_sites_solution_primary direct
_atom_sites_solution_secondary difmap
_audit_creation_method SHELXL-97
_cell_angle_alpha 90.00
_cell_angle_beta 90.00
_cell_angle_gamma 90.00
_cell_formula_units_Z 4
_cell_length_a 13.7424(13)
_cell_length_b 18.4993(17)
_cell_length_c 6.9570(7)
_cell_measurement_reflns_used 18042
_cell_measurement_temperature 173(2)
_cell_measurement_theta_max 25.49
_cell_measurement_theta_min 1.85
_cell_volume 1768.6(3)
_computing_cell_refinement 'STOE X-AREA'
_computing_data_collection 'STOE X-AREA'
_computing_data_reduction 'STOE X-RED'
_computing_structure_refinement 'SHELXL-97 (Sheldrick, 1997)'
_computing_structure_solution 'SHELXS-97 (Sheldrick, 1990)'
_diffrn_ambient_temperature 173(2)
_diffrn_detector_area_resol_mean 6.67
_diffrn_measured_fraction_theta_full 0.982
_diffrn_measured_fraction_theta_max 0.982
_diffrn_measurement_device_type 'STOE IPDS 2'
_diffrn_measurement_method 'rotation method'
_diffrn_radiation_monochromator graphite
_diffrn_radiation_source 'fine-focus sealed tube'
_diffrn_radiation_type MoK\a
_diffrn_radiation_wavelength 0.71073
_diffrn_reflns_av_R_equivalents 0.0539
_diffrn_reflns_av_sigmaI/netI 0.0203
_diffrn_reflns_limit_h_max 16
_diffrn_reflns_limit_h_min -16
_diffrn_reflns_limit_k_max 22
_diffrn_reflns_limit_k_min -22
_diffrn_reflns_limit_l_max 8
_diffrn_reflns_limit_l_min -8
_diffrn_reflns_number 20143
_diffrn_reflns_theta_full 25.26
_diffrn_reflns_theta_max 25.26
_diffrn_reflns_theta_min 1.85
_exptl_absorpt_coefficient_mu 4.536
_exptl_absorpt_correction_T_max 0.582
_exptl_absorpt_correction_T_min 0.458
_exptl_absorpt_correction_type multi-scan
_exptl_absorpt_process_details 'MULscanABS, (PLATON03, Speck, 2003)'
_exptl_crystal_colour orange
_exptl_crystal_density_diffrn 2.197
_exptl_crystal_density_method 'not measured'
_exptl_crystal_description rod
_exptl_crystal_F_000 1092
_exptl_crystal_size_max 0.25
_exptl_crystal_size_mid 0.10
_exptl_crystal_size_min 0.10
_refine_diff_density_max 1.693
_refine_diff_density_min -0.713
_refine_diff_density_rms 0.165
_refine_ls_extinction_method none
_refine_ls_goodness_of_fit_ref 1.247
_refine_ls_hydrogen_treatment calc
_refine_ls_matrix_type full
_refine_ls_number_parameters 157
_refine_ls_number_reflns 1725
_refine_ls_number_restraints 2
_refine_ls_restrained_S_all 1.247
_refine_ls_R_factor_all 0.0481
_refine_ls_R_factor_gt 0.0421
_refine_ls_shift/su_max 0.000
_refine_ls_shift/su_mean 0.000
_refine_ls_structure_factor_coef Fsqd
_refine_ls_weighting_details 'calc w=1/[\s^2^(Fo^2^)+(0.0537P)^2^+8.9510P] where P=(Fo^2^+2Fc^2^)/3'
_refine_ls_weighting_scheme calc
_refine_ls_wR_factor_gt 0.1153
_refine_ls_wR_factor_ref 0.1178
_reflns_number_gt 1554
_reflns_number_total 1725
_reflns_threshold_expression >2sigma(I)
_cod_data_source_file b812405a.txt
_cod_data_source_block 2a
_cod_original_formula_sum 'C12 H17.50 I2 N4.50 Pd'
_cod_database_code 7004773

loop_
_symmetry_equiv_pos_as_xyz
'x, y, z'
'-x, -y, z'
'x+1/2, -y+1/2, -z'
'-x+1/2, y+1/2, -z'
'-x, -y, -z'
'x, y, -z'
'-x-1/2, y-1/2, z'
'x-1/2, -y-1/2, z'

loop_
_atom_site_label
_atom_site_type_symbol
_atom_site_fract_x
_atom_site_fract_y
_atom_site_fract_z
_atom_site_U_iso_or_equiv
_atom_site_adp_type
_atom_site_occupancy
_atom_site_symmetry_multiplicity
_atom_site_calc_flag
_atom_site_refinement_flags
_atom_site_disorder_assembly
_atom_site_disorder_group
C1 C 0.3257(13) -0.4291(10) -0.357(3) 0.039(4) Uani 0.50 1 d P . .
C2 C 0.3632(15) -0.4962(9) -0.316(3) 0.044(4) Uani 0.50 1 d P . .
H2A H 0.3907 -0.5119 -0.1982 0.053 Uiso 0.50 1 calc PR . .
C3 C 0.3085(15) -0.5023(9) -0.619(2) 0.044(4) Uani 0.50 1 d P . .
C4 C 0.2566(11) -0.3753(9) -0.658(2) 0.042(3) Uani 0.50 1 d P . .
H4A H 0.3083 -0.3389 -0.6790 0.050 Uiso 0.50 1 calc PR . .
H4B H 0.2332 -0.3921 -0.7853 0.050 Uiso 0.50 1 calc PR . .
C5 C 0.0878(12) -0.3305(10) -0.622(3) 0.041(4) Uani 0.50 1 d P . .
C6 C 0.0983(11) -0.2925(10) -0.316(3) 0.039(4) Uani 0.50 1 d P . .
H6A H 0.0780 -0.2732 -0.1961 0.046 Uiso 0.50 1 calc PR . .
C7 C 0.1861(12) -0.3213(10) -0.360(3) 0.035(4) Uani 0.50 1 d P . .
C8 C 0.3800(12) -0.6173(6) -0.5000 0.062(4) Uani 1 2 d S . .
H8A H 0.4356 -0.6244 -0.4137 0.093 Uiso 0.50 1 calc PR . .
H8B H 0.3981 -0.6320 -0.6306 0.093 Uiso 0.50 1 calc PR . .
H8C H 0.3251 -0.6467 -0.4557 0.093 Uiso 0.50 1 calc PR . .
C9 C 0.2860(13) -0.5283(9) -0.811(3) 0.054(4) Uani 0.50 1 d P . .
H9A H 0.2184 -0.5451 -0.8153 0.080 Uiso 0.50 1 calc PR . .
H9B H 0.3297 -0.5683 -0.8441 0.080 Uiso 0.50 1 calc PR . .
H9C H 0.2947 -0.4889 -0.9038 0.080 Uiso 0.50 1 calc PR . .
C10 C 0.0510(12) -0.3461(10) -0.816(2) 0.050(4) Uani 0.50 1 d P . .
H10A H 0.0241 -0.3951 -0.8188 0.075 Uiso 0.50 1 calc PR . .
H10B H 0.1043 -0.3422 -0.9084 0.075 Uiso 0.50 1 calc PR . .
H10C H -0.0001 -0.3112 -0.8486 0.075 Uiso 0.50 1 calc PR . .
C11 C -0.0625(9) -0.2741(8) -0.5000 0.062(4) Uani 1 2 d S . .
H11A H -0.0809 -0.2586 -0.6298 0.094 Uiso 0.50 1 calc PR . .
H11B H -0.0703 -0.2335 -0.4106 0.094 Uiso 0.50 1 calc PR . .
H11C H -0.1044 -0.3142 -0.4597 0.094 Uiso 0.50 1 calc PR . .
C12 C 0.007(2) -0.523(2) -0.562(4) 0.050(5) Uiso 0.25 1 d PD . .
C13 C 0.080(2) -0.5267(19) -0.721(4) 0.050(5) Uiso 0.25 1 d PD . .
H13A H 0.0464 -0.5278 -0.8454 0.076 Uiso 0.25 1 calc PR . .
H13B H 0.1194 -0.5706 -0.7068 0.076 Uiso 0.25 1 calc PR . .
H13C H 0.1226 -0.4842 -0.7158 0.076 Uiso 0.25 1 calc PR . .
I1 I 0.46585(5) -0.36844(4) 0.0000 0.0447(2) Uani 1 2 d S . .
I2 I 0.27319(5) -0.21857(4) 0.0000 0.0433(2) Uani 1 2 d S . .
N1 N 0.3519(8) -0.5405(5) -0.5000 0.054(3) Uani 1 2 d S . .
N2 N 0.2952(10) -0.4368(7) -0.5475(18) 0.034(5) Uani 0.50 1 d P . .
N3 N 0.1768(9) -0.3437(8) -0.5501(17) 0.029(4) Uani 0.50 1 d P . .
N4 N 0.0392(7) -0.2978(6) -0.5000 0.049(2) Uani 1 2 d S . .
N5 N -0.0241(18) -0.520(2) -0.400(4) 0.050(5) Uiso 0.25 1 d PD . .
Pd1 Pd 0.30651(8) -0.33959(6) -0.20193(16) 0.0340(3) Uani 0.50 1 d P . .

loop_
_atom_site_aniso_label
_atom_site_aniso_U_11
_atom_site_aniso_U_22
_atom_site_aniso_U_33
_atom_site_aniso_U_23
_atom_site_aniso_U_13
_atom_site_aniso_U_12
C1 0.041(9) 0.048(9) 0.027(10) -0.011(8) 0.002(7) -0.003(7)
C2 0.059(11) 0.036(8) 0.037(9) -0.004(7) -0.010(8) 0.012(8)
C3 0.059(11) 0.043(10) 0.030(10) -0.010(8) -0.008(8) 0.006(9)
C4 0.046(8) 0.044(8) 0.035(8) 0.009(7) 0.002(7) 0.000(7)
C5 0.038(9) 0.040(10) 0.045(11) -0.002(8) -0.010(8) 0.000(8)
C6 0.037(8) 0.039(9) 0.040(9) -0.001(8) -0.004(7) 0.009(7)
C7 0.046(9) 0.036(9) 0.023(10) -0.002(7) 0.001(7) 0.003(7)
C8 0.089(10) 0.035(6) 0.063(9) 0.000 0.000 0.020(7)
C9 0.066(11) 0.049(10) 0.046(10) -0.016(8) -0.005(9) 0.018(8)
C10 0.046(9) 0.068(11) 0.036(8) 0.007(8) 0.002(7) 0.009(8)
C11 0.041(7) 0.079(10) 0.068(9) 0.000 0.000 0.013(6)
I1 0.0380(4) 0.0497(4) 0.0462(4) 0.000 0.000 0.0067(3)
I2 0.0477(4) 0.0374(4) 0.0448(4) 0.000 0.000 0.0051(3)
N1 0.061(6) 0.037(5) 0.064(7) 0.000 0.000 0.008(5)
N2 0.039(6) 0.033(6) 0.030(16) 0.007(6) -0.002(6) 0.005(5)
N3 0.033(6) 0.035(6) 0.019(13) -0.001(5) -0.002(5) 0.009(5)
N4 0.036(5) 0.046(5) 0.064(7) 0.000 0.000 0.002(4)
Pd1 0.0356(6) 0.0332(6) 0.0333(6) -0.0032(5) -0.0018(5) 0.0034(4)

loop_
_atom_type_symbol
_atom_type_description
_atom_type_scat_dispersion_real
_atom_type_scat_dispersion_imag
_atom_type_scat_source
C C 0.0033 0.0016 'International Tables Vol C Tables 4.2.6.8 and 6.1.1.4'
H H 0.0000 0.0000 'International Tables Vol C Tables 4.2.6.8 and 6.1.1.4'
I I -0.4742 1.8119 'International Tables Vol C Tables 4.2.6.8 and 6.1.1.4'
N N 0.0061 0.0033 'International Tables Vol C Tables 4.2.6.8 and 6.1.1.4'
Pd Pd -0.9988 1.0072 'International Tables Vol C Tables 4.2.6.8 and 6.1.1.4'

loop_
_geom_angle_atom_site_label_1
_geom_angle_atom_site_label_2
_geom_angle_atom_site_label_3
_geom_angle
_geom_angle_site_symmetry_1
_geom_angle_site_symmetry_3
_geom_angle_publ_flag
N2 C1 C2 102(2) 6_554 . ?
N2 C1 C4 80(2) 6_554 6_554 ?
C2 C1 C4 153.4(18) . 6_554 ?
N2 C1 C3 68.6(19) 6_554 6_554 ?
C2 C1 C3 37.3(10) . 6_554 ?
C4 C1 C3 126.7(18) 6_554 6_554 ?
N2 C1 N2 15.2(9) 6_554 . ?
C2 C1 N2 102.4(15) . . ?
C4 C1 N2 86.6(15) 6_554 . ?
C3 C1 N2 74.6(13) 6_554 . ?
N2 C1 C1 33.7(17) 6_554 6_554 ?
C2 C1 C1 101.9(11) . 6_554 ?
C4 C1 C1 94.4(11) 6_554 6_554 ?
C3 C1 C1 83.0(11) 6_554 6_554 ?
N2 C1 C1 18.5(10) . 6_554 ?
N2 C1 Pd1 122(2) 6_554 . ?
C2 C1 Pd1 133.5(15) . . ?
C4 C1 Pd1 43.0(8) 6_554 . ?
C3 C1 Pd1 148.8(14) 6_554 . ?
N2 C1 Pd1 124.0(14) . . ?
C1 C1 Pd1 122.8(6) 6_554 . ?
C1 C2 N1 106.0(15) . . ?
C1 C2 H2A 127.0 . . ?
N1 C2 H2A 127.0 . . ?
C2 C3 N1 90.2(19) 6_554 . ?
C2 C3 N2 101(2) 6_554 . ?
N1 C3 N2 109.9(13) . . ?
C2 C3 C1 71(2) 6_554 6_554 ?
N1 C3 C1 123.9(15) . 6_554 ?
N2 C3 C1 34.2(8) . 6_554 ?
C2 C3 C9 75.7(18) 6_554 . ?
N1 C3 C9 121.8(15) . . ?
N2 C3 C9 128.1(15) . . ?
C1 C3 C9 104.3(16) 6_554 . ?
C2 C3 C3 120.7(16) 6_554 6_554 ?
N1 C3 C3 48.2(9) . 6_554 ?
N2 C3 C3 68.0(10) . 6_554 ?
C1 C3 C3 97.0(11) 6_554 6_554 ?
C9 C3 C3 156.9(11) . 6_554 ?
C2 C3 N2 111(2) 6_554 6_554 ?
N1 C3 N2 90.3(11) . 6_554 ?
N2 C3 N2 21.3(9) . 6_554 ?
C1 C3 N2 53.0(11) 6_554 6_554 ?
C9 C3 N2 147.7(15) . 6_554 ?
C3 C3 N2 46.7(8) 6_554 6_554 ?
N3 C4 N2 108.2(13) . . ?
N3 C4 H4A 110.1 . . ?
N2 C4 H4A 110.1 . . ?
N3 C4 H4B 110.1 . . ?
N2 C4 H4B 110.1 . . ?
H4A C4 H4B 108.4 . . ?
C6 C5 N4 92.2(19) 6_554 . ?
C6 C5 N3 101(2) 6_554 . ?
N4 C5 N3 109.0(14) . . ?
C6 C5 C7 71(2) 6_554 6_554 ?
N4 C5 C7 122.5(15) . 6_554 ?
N3 C5 C7 32.7(8) . 6_554 ?
C6 C5 C10 76(2) 6_554 . ?
N4 C5 C10 122.6(14) . . ?
N3 C5 C10 128.3(15) . . ?
C7 C5 C10 106.2(16) 6_554 . ?
C6 C5 C5 121.1(17) 6_554 6_554 ?
N4 C5 C5 46.7(9) . 6_554 ?
N3 C5 C5 68.2(10) . 6_554 ?
C7 C5 C5 95.4(11) 6_554 6_554 ?
C10 C5 C5 156.6(10) . 6_554 ?
C6 C5 N3 111(2) 6_554 6_554 ?
N4 C5 N3 88.7(11) . 6_554 ?
N3 C5 N3 22.0(8) . 6_554 ?
C7 C5 N3 52.0(11) 6_554 6_554 ?
C10 C5 N3 148.4(15) . 6_554 ?
C5 C5 N3 46.2(7) 6_554 6_554 ?
C7 C6 N4 105.2(15) . . ?
C7 C6 H6A 127.4 . . ?
N4 C6 H6A 127.4 . . ?
N3 C7 C6 104(2) 6_554 . ?
N3 C7 C5 72(2) 6_554 6_554 ?
C6 C7 C5 35.8(9) . 6_554 ?
N3 C7 N3 16.5(10) 6_554 . ?
C6 C7 N3 104.4(16) . . ?
C5 C7 N3 77.5(14) 6_554 . ?
N3 C7 C4 78.5(19) 6_554 6_554 ?
C6 C7 C4 151.6(18) . 6_554 ?
C5 C7 C4 127.2(18) 6_554 6_554 ?
N3 C7 C4 86.3(13) . 6_554 ?
N3 C7 C7 34.6(19) 6_554 6_554 ?
C6 C7 C7 103.0(11) . 6_554 ?
C5 C7 C7 84.6(11) 6_554 6_554 ?
N3 C7 C7 18.1(10) . 6_554 ?
C4 C7 C7 95.1(10) 6_554 6_554 ?
N3 C7 Pd1 120(2) 6_554 . ?
C6 C7 Pd1 132.6(15) . . ?
C5 C7 Pd1 147.4(14) 6_554 . ?
N3 C7 Pd1 122.9(13) . . ?
C4 C7 Pd1 42.4(8) 6_554 . ?
C7 C7 Pd1 123.0(5) 6_554 . ?
N1 C8 H8A 109.5 . . ?
N1 C8 H8B 109.5 . . ?
H8A C8 H8B 109.5 . . ?
N1 C8 H8C 109.5 . . ?
H8A C8 H8C 109.5 . . ?
H8B C8 H8C 109.5 . . ?
C3 C9 H9A 109.5 . . ?
C3 C9 H9B 109.5 . . ?
H9A C9 H9B 109.5 . . ?
C3 C9 H9C 109.5 . . ?
H9A C9 H9C 109.5 . . ?
H9B C9 H9C 109.5 . . ?
C5 C10 H10A 109.5 . . ?
C5 C10 H10B 109.5 . . ?
H10A C10 H10B 109.5 . . ?
C5 C10 H10C 109.5 . . ?
H10A C10 H10C 109.5 . . ?
H10B C10 H10C 109.5 . . ?
N4 C11 H11A 109.5 . . ?
N4 C11 H11B 109.5 . . ?
H11A C11 H11B 109.5 . . ?
N4 C11 H11C 109.5 . . ?
H11A C11 H11C 109.5 . . ?
H11B C11 H11C 109.5 . . ?
N5 C12 C12 122(5) 6_554 6_554 ?
N5 C12 N5 88(8) 6_554 5_544 ?
C12 C12 N5 108(3) 6_554 5_544 ?
N5 C12 C12 73(7) 6_554 2_545 ?
C12 C12 C12 90.000(10) 6_554 2_545 ?
N5 C12 C12 34(3) 5_544 2_545 ?
N5 C12 N5 101(6) 6_554 . ?
C12 C12 N5 21(2) 6_554 . ?
N5 C12 N5 110(4) 5_544 . ?
C12 C12 N5 83(3) 2_545 . ?
N5 C12 C12 100(7) 6_554 5_544 ?
C12 C12 C12 45(3) 6_554 5_544 ?
N5 C12 C12 68(4) 5_544 5_544 ?
C12 C12 C12 45(3) 2_545 5_544 ?
N5 C12 C12 41.7(18) . 5_544 ?
N5 C12 N5 121(7) 6_554 2_545 ?
C12 C12 N5 36.0(11) 6_554 2_545 ?
N5 C12 N5 72(4) 5_544 2_545 ?
C12 C12 N5 59.1(15) 2_545 2_545 ?
N5 C12 N5 44(3) . 2_545 ?
C12 C12 N5 21(2) 5_544 2_545 ?
N5 C12 C13 100(6) 6_554 . ?
C12 C12 C13 137.6(19) 6_554 . ?
N5 C12 C13 68(3) 5_544 . ?
C12 C12 C13 101(4) 2_545 . ?
N5 C12 C13 158(3) . . ?
C12 C12 C13 131(5) 5_544 . ?
N5 C12 C13 121(3) 2_545 . ?
N5 C12 C13 25(7) 6_554 2_545 ?
C12 C12 C13 126.4(12) 6_554 2_545 ?
N5 C12 C13 63(3) 5_544 2_545 ?
C12 C12 C13 52(2) 2_545 2_545 ?
N5 C12 C13 108(3) . 2_545 ?
C12 C12 C13 89(3) 5_544 2_545 ?
N5 C12 C13 108(2) 2_545 2_545 ?
C13 C12 C13 91(3) . 2_545 ?
C12 C13 H13A 109.5 . . ?
C12 C13 H13B 109.5 . . ?
H13A C13 H13B 109.5 . . ?
C12 C13 H13C 109.5 . . ?
H13A C13 H13C 109.5 . . ?
H13B C13 H13C 109.5 . . ?
Pd1 I1 Pd1 63.87(5) . 6 ?
Pd1 I2 Pd1 63.16(5) . 6 ?
C3 N1 C3 83.5(18) 6_554 . ?
C3 N1 C8 132.6(9) 6_554 . ?
C3 N1 C8 132.6(9) . . ?
C3 N1 C2 35.4(9) 6_554 . ?
C3 N1 C2 107.5(12) . . ?
C8 N1 C2 119.4(8) . . ?
C3 N1 C2 107.5(12) 6_554 6_554 ?
C3 N1 C2 35.4(9) . 6_554 ?
C8 N1 C2 119.4(8) . 6_554 ?
C2 N1 C2 113.7(14) . 6_554 ?
N2 N2 C1 146.3(18) 6_554 6_554 ?
N2 N2 C3 112.0(10) 6_554 . ?
C1 N2 C3 77(2) 6_554 . ?
N2 N2 C1 18.5(10) 6_554 . ?
C1 N2 C1 128(3) 6_554 . ?
C3 N2 C1 114.0(15) . . ?
N2 N2 C4 121.6(8) 6_554 . ?
C1 N2 C4 67.4(18) 6_554 . ?
C3 N2 C4 124.2(13) . . ?
C1 N2 C4 121.7(15) . . ?
N2 N2 C3 46.7(8) 6_554 6_554 ?
C1 N2 C3 130(2) 6_554 6_554 ?
C3 N2 C3 65.3(15) . 6_554 ?
C1 N2 C3 52.4(11) . 6_554 ?
C4 N2 C3 162.5(14) . 6_554 ?
N2 N2 C2 123.3(7) 6_554 6_554 ?
C1 N2 C2 51.2(18) 6_554 6_554 ?
C3 N2 C2 30.2(10) . 6_554 ?
C1 N2 C2 115.0(13) . 6_554 ?
C4 N2 C2 113.6(12) . 6_554 ?
C3 N2 C2 81.9(10) 6_554 6_554 ?
N2 N2 C4 41.2(6) 6_554 6_554 ?
C1 N2 C4 132(2) 6_554 6_554 ?
C3 N2 C4 150.2(15) . 6_554 ?
C1 N2 C4 46.3(10) . 6_554 ?
C4 N2 C4 80.3(13) . 6_554 ?
C3 N2 C4 86.8(10) 6_554 6_554 ?
C2 N2 C4 160.7(10) 6_554 6_554 ?
N2 N2 Pd1 134.0(3) 6_554 6_554 ?
C1 N2 Pd1 42.4(16) 6_554 6_554 ?
C3 N2 Pd1 112.8(11) . 6_554 ?
C1 N2 Pd1 124.6(12) . 6_554 ?
C4 N2 Pd1 26.5(7) . 6_554 ?
C3 N2 Pd1 170.2(11) 6_554 6_554 ?
C2 N2 Pd1 92.4(8) 6_554 6_554 ?
C4 N2 Pd1 96.4(7) 6_554 6_554 ?
N3 N3 C7 145.4(19) 6_554 6_554 ?
N3 N3 C5 111.8(10) 6_554 . ?
C7 N3 C5 75(2) 6_554 . ?
N3 N3 C7 18.1(10) 6_554 . ?
C7 N3 C7 127(3) 6_554 . ?
C5 N3 C7 112.5(15) . . ?
N3 N3 C4 121.2(8) 6_554 . ?
C7 N3 C4 70.5(18) 6_554 . ?
C5 N3 C4 124.6(13) . . ?
C7 N3 C4 122.9(14) . . ?
N3 N3 C6 123.0(7) 6_554 6_554 ?
C7 N3 C6 50.0(18) 6_554 6_554 ?
C5 N3 C6 28.7(9) . 6_554 ?
C7 N3 C6 114.2(13) . 6_554 ?
C4 N3 C6 114.6(11) . 6_554 ?
N3 N3 C5 46.2(7) 6_554 6_554 ?
C7 N3 C5 128(2) 6_554 6_554 ?
C5 N3 C5 65.6(16) . 6_554 ?
C7 N3 C5 50.6(10) . 6_554 ?
C4 N3 C5 161.8(13) . 6_554 ?
C6 N3 C5 81.5(10) 6_554 6_554 ?
N3 N3 C4 40.6(6) 6_554 6_554 ?
C7 N3 C4 134(2) 6_554 6_554 ?
C5 N3 C4 149.4(14) . 6_554 ?
C7 N3 C4 46.9(9) . 6_554 ?
C4 N3 C4 80.6(12) . 6_554 ?
C6 N3 C4 160.9(10) 6_554 6_554 ?
C5 N3 C4 85.7(9) 6_554 6_554 ?
N3 N3 Pd1 134.0(3) 6_554 6_554 ?
C7 N3 Pd1 44.8(17) 6_554 6_554 ?
C5 N3 Pd1 112.9(11) . 6_554 ?
C7 N3 Pd1 125.8(12) . 6_554 ?
C4 N3 Pd1 27.2(7) . 6_554 ?
C6 N3 Pd1 93.3(8) 6_554 6_554 ?
C5 N3 Pd1 170.1(10) 6_554 6_554 ?
C4 N3 Pd1 97.1(7) 6_554 6_554 ?
C5 N4 C5 86.6(19) 6_554 . ?
C5 N4 C11 131.4(9) 6_554 . ?
C5 N4 C11 131.4(9) . . ?
C5 N4 C6 33.4(8) 6_554 . ?
C5 N4 C6 108.7(12) . . ?
C11 N4 C6 119.4(8) . . ?
C5 N4 C6 108.7(12) 6_554 6_554 ?
C5 N4 C6 33.4(8) . 6_554 ?
C11 N4 C6 119.4(8) . 6_554 ?
C6 N4 C6 114.9(14) . 6_554 ?
C12 N5 C12 73(8) 6_554 5_544 ?
C12 N5 N5 61(6) 6_554 2_545 ?
C12 N5 N5 31(3) 5_544 2_545 ?
C12 N5 C12 37(5) 6_554 . ?
C12 N5 C12 70(4) 5_544 . ?
N5 N5 C12 78(3) 2_545 . ?
C12 N5 C12 59(7) 6_554 2_545 ?
C12 N5 C12 36(3) 5_544 2_545 ?
N5 N5 C12 57.9(13) 2_545 2_545 ?
C12 N5 C12 38(3) . 2_545 ?
C12 N5 N5 58(5) 6_554 6_554 ?
C12 N5 N5 72(3) 5_544 6_554 ?
N5 N5 N5 90.000(4) 2_545 6_554 ?
C12 N5 N5 21(2) . 6_554 ?
C12 N5 N5 36.0(11) 2_545 6_554 ?
C12 N5 C13 147(9) 6_554 5_544 ?
C12 N5 C13 78(3) 5_544 5_544 ?
N5 N5 C13 85(4) 2_545 5_544 ?
C12 N5 C13 140(4) . 5_544 ?
C12 N5 C13 103(3) 2_545 5_544 ?
N5 N5 C13 126.2(19) 6_554 5_544 ?
C12 N5 C13 63(4) 6_554 6_554 ?
C12 N5 C13 89(3) 5_544 6_554 ?
N5 N5 C13 59(3) 2_545 6_554 ?
C12 N5 C13 100(2) . 6_554 ?
C12 N5 C13 108(2) 2_545 6_554 ?
N5 N5 C13 120.3(15) 6_554 6_554 ?
C13 N5 C13 102(3) 5_544 6_554 ?
C12 N5 N5 45(5) 6_554 5_544 ?
C12 N5 N5 42(3) 5_544 5_544 ?
N5 N5 N5 55(2) 2_545 5_544 ?
C12 N5 N5 28.4(18) . 5_544 ?
C12 N5 N5 14.7(17) 2_545 5_544 ?
N5 N5 N5 35(2) 6_554 5_544 ?
C13 N5 N5 116(4) 5_544 5_544 ?
C13 N5 N5 96(2) 6_554 5_544 ?
C4 Pd1 C1 43.6(8) 6_554 . ?
C4 Pd1 C7 43.8(8) 6_554 . ?
C1 Pd1 C7 87.3(8) . . ?
C4 Pd1 N3 29.1(7) 6_554 6_554 ?
C1 Pd1 N3 72.1(7) . 6_554 ?
C7 Pd1 N3 15.5(5) . 6_554 ?
C4 Pd1 N2 28.9(7) 6_554 6_554 ?
C1 Pd1 N2 15.6(6) . 6_554 ?
C7 Pd1 N2 72.0(6) . 6_554 ?
N3 Pd1 N2 56.7(4) 6_554 6_554 ?
C4 Pd1 I1 134.1(6) 6_554 . ?
C1 Pd1 I1 90.6(6) . . ?
C7 Pd1 I1 177.9(5) . . ?
N3 Pd1 I1 162.5(3) 6_554 . ?
N2 Pd1 I1 105.9(3) 6_554 . ?
C4 Pd1 I2 133.9(6) 6_554 . ?
C1 Pd1 I2 177.5(6) . . ?
C7 Pd1 I2 90.3(5) . . ?
N3 Pd1 I2 105.5(3) 6_554 . ?
N2 Pd1 I2 162.0(3) 6_554 . ?
I1 Pd1 I2 91.81(4) . . ?
C4 Pd1 Pd1 135.6(7) 6_554 6 ?
C1 Pd1 Pd1 122.8(6) . 6 ?
C7 Pd1 Pd1 123.0(5) . 6 ?
N3 Pd1 Pd1 134.0(3) 6_554 6 ?
N2 Pd1 Pd1 134.0(3) 6_554 6 ?
I1 Pd1 Pd1 58.06(3) . 6 ?
I2 Pd1 Pd1 58.42(3) . 6 ?

loop_
_geom_bond_atom_site_label_1
_geom_bond_atom_site_label_2
_geom_bond_distance
_geom_bond_site_symmetry_2
_geom_bond_publ_flag
C1 N2 0.798(17) 6_554 ?
C1 C2 1.37(3) . ?
C1 C4 1.38(2) 6_554 ?
C1 C3 1.39(3) 6_554 ?
C1 N2 1.40(3) . ?
C1 Pd1 1.994(17) . ?
C2 N1 1.525(18) . ?
C2 H2A 0.9500 . ?
C3 C2 0.88(2) 6_554 ?
C3 N1 1.239(17) . ?
C3 N2 1.32(2) . ?
C3 C1 1.39(3) 6_554 ?
C3 C9 1.46(2) . ?
C3 C3 1.65(3) 6_554 ?
C3 N2 1.68(2) 6_554 ?
C4 N3 1.45(2) . ?
C4 N2 1.47(2) . ?
C4 H4A 0.9900 . ?
C4 H4B 0.9900 . ?
C5 C6 0.837(19) 6_554 ?
C5 N4 1.236(18) . ?
C5 N3 1.34(2) . ?
C5 C7 1.37(2) 6_554 ?
C5 C10 1.47(2) . ?
C5 C5 1.70(4) 6_554 ?
C5 N3 1.73(2) 6_554 ?
C6 C7 1.35(2) . ?
C6 N4 1.519(18) . ?
C6 H6A 0.9500 . ?
C7 N3 0.764(15) 6_554 ?
C7 C5 1.37(2) 6_554 ?
C7 N3 1.39(2) . ?
C7 C4 1.40(2) 6_554 ?
C7 Pd1 2.014(17) . ?
C8 N1 1.473(15) . ?
C8 H8A 0.9800 . ?
C8 H8B 0.9800 . ?
C8 H8C 0.9800 . ?
C9 H9A 0.9800 . ?
C9 H9B 0.9800 . ?
C9 H9C 0.9800 . ?
C10 H10A 0.9800 . ?
C10 H10B 0.9800 . ?
C10 H10C 0.9800 . ?
C11 N4 1.466(15) . ?
C11 H11A 0.9800 . ?
C11 H11B 0.9800 . ?
C11 H11C 0.9800 . ?
C12 N5 0.50(4) 6_554 ?
C12 C12 0.86(5) 6_554 ?
C12 N5 0.86(3) 5_544 ?
C12 C12 0.86(7) 2_545 ?
C12 N5 1.206(5) . ?
C12 C12 1.22(6) 5_544 ?
C12 N5 1.39(2) 2_545 ?
C12 C13 1.502(5) . ?
C13 H13A 0.9800 . ?
C13 H13B 0.9800 . ?
C13 H13C 0.9800 . ?
I1 Pd1 2.6558(12) . ?
I1 Pd1 2.6558(12) 6 ?
I2 Pd1 2.6825(12) . ?
I2 Pd1 2.6825(12) 6 ?
N1 C3 1.239(17) 6_554 ?
N1 C2 1.525(18) 6_554 ?
N2 N2 0.66(3) 6_554 ?
N2 C1 0.798(17) 6_554 ?
N2 C3 1.68(2) 6_554 ?
N2 C2 1.73(2) 6_554 ?
N2 C4 1.90(2) 6_554 ?
N2 Pd1 2.509(14) 6_554 ?
N3 N3 0.70(2) 6_554 ?
N3 C7 0.764(15) 6_554 ?
N3 C6 1.71(2) 6_554 ?
N3 C5 1.73(2) 6_554 ?
N3 C4 1.91(2) 6_554 ?
N3 Pd1 2.482(13) 6_554 ?
N4 C5 1.236(18) 6_554 ?
N4 C6 1.519(18) 6_554 ?
N5 C12 0.50(4) 6_554 ?
N5 C12 0.86(3) 5_544 ?
N5 N5 0.98(6) 2_545 ?
N5 C12 1.39(2) 2_545 ?
N5 N5 1.40(5) 6_554 ?
N5 C13 1.43(5) 5_544 ?
N5 C13 1.67(4) 6_554 ?
N5 N5 1.71(5) 5_544 ?
Pd1 C4 1.362(16) 6_554 ?
Pd1 N3 2.482(13) 6_554 ?
Pd1 N2 2.509(14) 6_554 ?
Pd1 Pd1 2.810(2) 6 ?

loop_
_geom_torsion_atom_site_label_1
_geom_torsion_atom_site_label_2
_geom_torsion_atom_site_label_3
_geom_torsion_atom_site_label_4
_geom_torsion
_geom_torsion_site_symmetry_1
_geom_torsion_site_symmetry_2
_geom_torsion_site_symmetry_3
_geom_torsion_site_symmetry_4
_geom_torsion_publ_flag
N2 C1 C2 N1 16(2) 6_554 . . . ?
C4 C1 C2 N1 108(4) 6_554 . . . ?
C3 C1 C2 N1 43.1(14) 6_554 . . . ?
N2 C1 C2 N1 0.7(18) . . . . ?
C1 C1 C2 N1 -18.2(13) 6_554 . . . ?
Pd1 C1 C2 N1 177.5(13) . . . . ?
N4 C6 C7 N3 -19(3) . . . 6_554 ?
N4 C6 C7 C5 -44.5(16) . . . 6_554 ?
N4 C6 C7 N3 -2.1(18) . . . . ?
N4 C6 C7 C4 -112(4) . . . 6_554 ?
N4 C6 C7 C7 16.5(12) . . . 6_554 ?
N4 C6 C7 Pd1 -177.5(12) . . . . ?
C2 C3 N1 C3 132.9(15) 6_554 . . 6_554 ?
N2 C3 N1 C3 31(2) . . . 6_554 ?
C1 C3 N1 C3 66(3) 6_554 . . 6_554 ?
C9 C3 N1 C3 -153.8(13) . . . 6_554 ?
N2 C3 N1 C3 22.4(17) 6_554 . . 6_554 ?
C2 C3 N1 C8 -82(2) 6_554 . . . ?
N2 C3 N1 C8 176.2(14) . . . . ?
C1 C3 N1 C8 -148.6(17) 6_554 . . . ?
C9 C3 N1 C8 -9(3) . . . . ?
C3 C3 N1 C8 145(2) 6_554 . . . ?
N2 C3 N1 C8 167.5(13) 6_554 . . . ?
C2 C3 N1 C2 106(2) 6_554 . . . ?
N2 C3 N1 C2 5(2) . . . . ?
C1 C3 N1 C2 40(3) 6_554 . . . ?
C9 C3 N1 C2 179.8(16) . . . . ?
C3 C3 N1 C2 -26.4(9) 6_554 . . . ?
N2 C3 N1 C2 -4.1(17) 6_554 . . . ?
N2 C3 N1 C2 -102(2) . . . 6_554 ?
C1 C3 N1 C2 -67(2) 6_554 . . 6_554 ?
C9 C3 N1 C2 73(2) . . . 6_554 ?
C3 C3 N1 C2 -132.9(15) 6_554 . . 6_554 ?
N2 C3 N1 C2 -111(2) 6_554 . . 6_554 ?
C1 C2 N1 C3 -53.1(18) . . . 6_554 ?
C1 C2 N1 C3 -3(2) . . . . ?
C1 C2 N1 C8 -176.2(14) . . . . ?
C1 C2 N1 C2 34(2) . . . 6_554 ?
C2 C3 N2 N2 -118.8(17) 6_554 . . 6_554 ?
N1 C3 N2 N2 -24(2) . . . 6_554 ?
C1 C3 N2 N2 -146.0(18) 6_554 . . 6_554 ?
C9 C3 N2 N2 160.7(18) . . . 6_554 ?
C3 C3 N2 N2 0.000(10) 6_554 . . 6_554 ?
C2 C3 N2 C1 27(2) 6_554 . . 6_554 ?
N1 C3 N2 C1 122(2) . . . 6_554 ?
C9 C3 N2 C1 -53(3) . . . 6_554 ?
C3 C3 N2 C1 146.0(18) 6_554 . . 6_554 ?
N2 C3 N2 C1 146.0(18) 6_554 . . 6_554 ?
C2 C3 N2 C1 -99(2) 6_554 . . . ?
N1 C3 N2 C1 -5(2) . . . . ?
C1 C3 N2 C1 -126(3) 6_554 . . . ?
C9 C3 N2 C1 -179(2) . . . . ?
C3 C3 N2 C1 20.0(11) 6_554 . . . ?
N2 C3 N2 C1 20.0(11) 6_554 . . . ?
C2 C3 N2 C4 78(2) 6_554 . . . ?
N1 C3 N2 C4 172.4(15) . . . . ?
C1 C3 N2 C4 50.9(19) 6_554 . . . ?
C9 C3 N2 C4 -2(3) . . . . ?
C3 C3 N2 C4 -163.1(19) 6_554 . . . ?
N2 C3 N2 C4 -163.1(19) 6_554 . . . ?
C2 C3 N2 C3 -118.8(17) 6_554 . . 6_554 ?
N1 C3 N2 C3 -24(2) . . . 6_554 ?
C1 C3 N2 C3 -146.0(18) 6_554 . . 6_554 ?
C9 C3 N2 C3 160.7(18) . . . 6_554 ?
N2 C3 N2 C3 0.000(16) 6_554 . . 6_554 ?
N1 C3 N2 C2 94(2) . . . 6_554 ?
C1 C3 N2 C2 -27(2) 6_554 . . 6_554 ?
C9 C3 N2 C2 -80(3) . . . 6_554 ?
C3 C3 N2 C2 118.8(17) 6_554 . . 6_554 ?
N2 C3 N2 C2 118.8(17) 6_554 . . 6_554 ?
C2 C3 N2 C4 -141(3) 6_554 . . 6_554 ?
N1 C3 N2 C4 -47(4) . . . 6_554 ?
C1 C3 N2 C4 -168(3) 6_554 . . 6_554 ?
C9 C3 N2 C4 139(2) . . . 6_554 ?
C3 C3 N2 C4 -22(2) 6_554 . . 6_554 ?
N2 C3 N2 C4 -22(2) 6_554 . . 6_554 ?
C2 C3 N2 Pd1 51(2) 6_554 . . 6_554 ?
N1 C3 N2 Pd1 145.0(13) . . . 6_554 ?
C1 C3 N2 Pd1 23.5(15) 6_554 . . 6_554 ?
C9 C3 N2 Pd1 -30(3) . . . 6_554 ?
C3 C3 N2 Pd1 169.5(11) 6_554 . . 6_554 ?
N2 C3 N2 Pd1 169.5(11) 6_554 . . 6_554 ?
C2 C1 N2 N2 90(3) . . . 6_554 ?
C4 C1 N2 N2 -65(3) 6_554 . . 6_554 ?
C3 C1 N2 N2 65(3) 6_554 . . 6_554 ?
C1 C1 N2 N2 180.00(3) 6_554 . . 6_554 ?
Pd1 C1 N2 N2 -88(3) . . . 6_554 ?
N2 C1 N2 C1 180.00(3) 6_554 . . 6_554 ?
C2 C1 N2 C1 -90(3) . . . 6_554 ?
C4 C1 N2 C1 115(3) 6_554 . . 6_554 ?
C3 C1 N2 C1 -115(3) 6_554 . . 6_554 ?
Pd1 C1 N2 C1 92(3) . . . 6_554 ?
N2 C1 N2 C3 -88(3) 6_554 . . . ?
C2 C1 N2 C3 2(2) . . . . ?
C4 C1 N2 C3 -152.6(17) 6_554 . . . ?
C3 C1 N2 C3 -23.0(14) 6_554 . . . ?
C1 C1 N2 C3 92(3) 6_554 . . . ?
Pd1 C1 N2 C3 -175.2(14) . . . . ?
N2 C1 N2 C4 95(3) 6_554 . . . ?
C2 C1 N2 C4 -175.0(15) . . . . ?
C4 C1 N2 C4 30.3(17) 6_554 . . . ?
C3 C1 N2 C4 159.9(17) 6_554 . . . ?
C1 C1 N2 C4 -85(3) 6_554 . . . ?
Pd1 C1 N2 C4 8(2) . . . . ?
N2 C1 N2 C3 -65(3) 6_554 . . 6_554 ?
C2 C1 N2 C3 25.1(12) . . . 6_554 ?
C4 C1 N2 C3 -129.6(16) 6_554 . . 6_554 ?
C1 C1 N2 C3 115(3) 6_554 . . 6_554 ?
Pd1 C1 N2 C3 -152.1(18) . . . 6_554 ?
N2 C1 N2 C2 -121(3) 6_554 . . 6_554 ?
C2 C1 N2 C2 -31.1(17) . . . 6_554 ?
C4 C1 N2 C2 174.2(14) 6_554 . . 6_554 ?
C3 C1 N2 C2 -56.2(14) 6_554 . . 6_554 ?
C1 C1 N2 C2 59(3) 6_554 . . 6_554 ?
Pd1 C1 N2 C2 151.6(12) . . . 6_554 ?
N2 C1 N2 C4 65(3) 6_554 . . 6_554 ?
C2 C1 N2 C4 155(2) . . . 6_554 ?
C3 C1 N2 C4 129.6(16) 6_554 . . 6_554 ?
C1 C1 N2 C4 -115(3) 6_554 . . 6_554 ?
Pd1 C1 N2 C4 -22.5(10) . . . 6_554 ?
N2 C1 N2 Pd1 127(3) 6_554 . . 6_554 ?
C2 C1 N2 Pd1 -143.3(12) . . . 6_554 ?
C4 C1 N2 Pd1 62.0(15) 6_554 . . 6_554 ?
C3 C1 N2 Pd1 -168.4(13) 6_554 . . 6_554 ?
C1 C1 N2 Pd1 -53(3) 6_554 . . 6_554 ?
Pd1 C1 N2 Pd1 39(2) . . . 6_554 ?
N3 C4 N2 N2 -32.7(14) . . . 6_554 ?
N3 C4 N2 C1 -176(2) . . . 6_554 ?
N3 C4 N2 C3 128.8(18) . . . . ?
N3 C4 N2 C1 -54(2) . . . . ?
N3 C4 N2 C3 10(5) . . . 6_554 ?
N3 C4 N2 C2 161.2(12) . . . 6_554 ?
N3 C4 N2 C4 -32.7(14) . . . 6_554 ?
N3 C4 N2 Pd1 -159(2) . . . 6_554 ?
C6 C5 N3 N3 119.3(18) 6_554 . . 6_554 ?
N4 C5 N3 N3 23.2(18) . . . 6_554 ?
C7 C5 N3 N3 144(2) 6_554 . . 6_554 ?
C10 C5 N3 N3 -160.6(17) . . . 6_554 ?
C5 C5 N3 N3 0.000(3) 6_554 . . 6_554 ?
C6 C5 N3 C7 -25(3) 6_554 . . 6_554 ?
N4 C5 N3 C7 -121(2) . . . 6_554 ?
C10 C5 N3 C7 55(3) . . . 6_554 ?
C5 C5 N3 C7 -144(2) 6_554 . . 6_554 ?
N3 C5 N3 C7 -144(2) 6_554 . . 6_554 ?
C6 C5 N3 C7 100(2) 6_554 . . . ?
N4 C5 N3 C7 4(2) . . . . ?
C7 C5 N3 C7 125(3) 6_554 . . . ?
C10 C5 N3 C7 179.8(19) . . . . ?
C5 C5 N3 C7 -19.6(11) 6_554 . . . ?
N3 C5 N3 C7 -19.6(11) 6_554 . . . ?
C6 C5 N3 C4 -78(2) 6_554 . . . ?
N4 C5 N3 C4 -174.2(15) . . . . ?
C7 C5 N3 C4 -53(2) 6_554 . . . ?
C10 C5 N3 C4 2(3) . . . . ?
C5 C5 N3 C4 162.6(19) 6_554 . . . ?
N3 C5 N3 C4 162.6(19) 6_554 . . . ?
N4 C5 N3 C6 -96(2) . . . 6_554 ?
C7 C5 N3 C6 25(3) 6_554 . . 6_554 ?
C10 C5 N3 C6 80(3) . . . 6_554 ?
C5 C5 N3 C6 -119.3(18) 6_554 . . 6_554 ?
N3 C5 N3 C6 -119.3(18) 6_554 . . 6_554 ?
C6 C5 N3 C5 119.3(18) 6_554 . . 6_554 ?
N4 C5 N3 C5 23.2(18) . . . 6_554 ?
C7 C5 N3 C5 144(2) 6_554 . . 6_554 ?
C10 C5 N3 C5 -160.6(17) . . . 6_554 ?
N3 C5 N3 C5 0.000(6) 6_554 . . 6_554 ?
C6 C5 N3 C4 141(3) 6_554 . . 6_554 ?
N4 C5 N3 C4 45(3) . . . 6_554 ?
C7 C5 N3 C4 166(4) 6_554 . . 6_554 ?
C10 C5 N3 C4 -139(2) . . . 6_554 ?
C5 C5 N3 C4 22(2) 6_554 . . 6_554 ?
N3 C5 N3 C4 22(2) 6_554 . . 6_554 ?
C6 C5 N3 Pd1 -50(2) 6_554 . . 6_554 ?
N4 C5 N3 Pd1 -146.1(13) . . . 6_554 ?
C7 C5 N3 Pd1 -25.0(16) 6_554 . . 6_554 ?
C10 C5 N3 Pd1 30(2) . . . 6_554 ?
C5 C5 N3 Pd1 -169.3(11) 6_554 . . 6_554 ?
N3 C5 N3 Pd1 -169.3(11) 6_554 . . 6_554 ?
C6 C7 N3 N3 -92(3) . . . 6_554 ?
C5 C7 N3 N3 -68(3) 6_554 . . 6_554 ?
C4 C7 N3 N3 61(3) 6_554 . . 6_554 ?
C7 C7 N3 N3 180.00(3) 6_554 . . 6_554 ?
Pd1 C7 N3 N3 84(3) . . . 6_554 ?
N3 C7 N3 C7 180.00(3) 6_554 . . 6_554 ?
C6 C7 N3 C7 88(3) . . . 6_554 ?
C5 C7 N3 C7 112(3) 6_554 . . 6_554 ?
C4 C7 N3 C7 -119(3) 6_554 . . 6_554 ?
Pd1 C7 N3 C7 -96(3) . . . 6_554 ?
N3 C7 N3 C5 92(3) 6_554 . . . ?
C6 C7 N3 C5 -1(2) . . . . ?
C5 C7 N3 C5 23.3(14) 6_554 . . . ?
C4 C7 N3 C5 152.7(16) 6_554 . . . ?
C7 C7 N3 C5 -88(3) 6_554 . . . ?
Pd1 C7 N3 C5 175.4(14) . . . . ?
N3 C7 N3 C4 -91(3) 6_554 . . . ?
C6 C7 N3 C4 177.3(15) . . . . ?
C5 C7 N3 C4 -158.9(17) 6_554 . . . ?
C4 C7 N3 C4 -29.4(17) 6_554 . . . ?
C7 C7 N3 C4 89(3) 6_554 . . . ?
Pd1 C7 N3 C4 -7(2) . . . . ?
N3 C7 N3 C6 123(3) 6_554 . . 6_554 ?
C6 C7 N3 C6 30.7(17) . . . 6_554 ?
C5 C7 N3 C6 54.6(14) 6_554 . . 6_554 ?
C4 C7 N3 C6 -176.0(13) 6_554 . . 6_554 ?
C7 C7 N3 C6 -57(3) 6_554 . . 6_554 ?
Pd1 C7 N3 C6 -153.4(11) . . . 6_554 ?
N3 C7 N3 C5 68(3) 6_554 . . 6_554 ?
C6 C7 N3 C5 -23.9(11) . . . 6_554 ?
C4 C7 N3 C5 129.4(16) 6_554 . . 6_554 ?
C7 C7 N3 C5 -112(3) 6_554 . . 6_554 ?
Pd1 C7 N3 C5 152.1(19) . . . 6_554 ?
N3 C7 N3 C4 -61(3) 6_554 . . 6_554 ?
C6 C7 N3 C4 -153.3(19) . . . 6_554 ?
C5 C7 N3 C4 -129.4(16) 6_554 . . 6_554 ?
C7 C7 N3 C4 119(3) 6_554 . . 6_554 ?
Pd1 C7 N3 C4 22.7(10) . . . 6_554 ?
N3 C7 N3 Pd1 -123(3) 6_554 . . 6_554 ?
C6 C7 N3 Pd1 144.4(12) . . . 6_554 ?
C5 C7 N3 Pd1 168.3(12) 6_554 . . 6_554 ?
C4 C7 N3 Pd1 -62.3(15) 6_554 . . 6_554 ?
C7 C7 N3 Pd1 57(3) 6_554 . . 6_554 ?
Pd1 C7 N3 Pd1 -40(2) . . . 6_554 ?
N2 C4 N3 N3 32.6(15) . . . 6_554 ?
N2 C4 N3 C7 176(2) . . . 6_554 ?
N2 C4 N3 C5 -128.5(18) . . . . ?
N2 C4 N3 C7 54(2) . . . . ?
N2 C4 N3 C6 -159.6(12) . . . 6_554 ?
N2 C4 N3 C5 -9(5) . . . 6_554 ?
N2 C4 N3 C4 32.6(15) . . . 6_554 ?
N2 C4 N3 Pd1 159(2) . . . 6_554 ?
C6 C5 N4 C5 -132.4(16) 6_554 . . 6_554 ?
N3 C5 N4 C5 -30(2) . . . 6_554 ?
C7 C5 N4 C5 -63(3) 6_554 . . 6_554 ?
C10 C5 N4 C5 153.4(12) . . . 6_554 ?
N3 C5 N4 C5 -21.7(16) 6_554 . . 6_554 ?
C6 C5 N4 C11 81(2) 6_554 . . . ?
N3 C5 N4 C11 -176.4(13) . . . . ?
C7 C5 N4 C11 150.4(17) 6_554 . . . ?
C10 C5 N4 C11 7(3) . . . . ?
C5 C5 N4 C11 -146(2) 6_554 . . . ?
N3 C5 N4 C11 -167.9(13) 6_554 . . . ?
C6 C5 N4 C6 -107(2) 6_554 . . . ?
N3 C5 N4 C6 -5(2) . . . . ?
C7 C5 N4 C6 -38(3) 6_554 . . . ?
C10 C5 N4 C6 178.8(15) . . . . ?
C5 C5 N4 C6 25.4(8) 6_554 . . . ?
N3 C5 N4 C6 3.7(16) 6_554 . . . ?
N3 C5 N4 C6 102(2) . . . 6_554 ?
C7 C5 N4 C6 69(2) 6_554 . . 6_554 ?
C10 C5 N4 C6 -74(2) . . . 6_554 ?
C5 C5 N4 C6 132.4(16) 6_554 . . 6_554 ?
N3 C5 N4 C6 111(2) 6_554 . . 6_554 ?
C7 C6 N4 C5 55.5(19) . . . 6_554 ?
C7 C6 N4 C5 4(2) . . . . ?
C7 C6 N4 C11 177.2(13) . . . . ?
C7 C6 N4 C6 -31(2) . . . 6_554 ?
N5 C12 N5 C12 180.00(2) 6_554 . . 6_554 ?
N5 C12 N5 C12 -88(9) 5_544 . . 6_554 ?
C12 C12 N5 C12 -109(8) 2_545 . . 6_554 ?
C12 C12 N5 C12 -88(9) 5_544 . . 6_554 ?
N5 C12 N5 C12 -57(7) 2_545 . . 6_554 ?
C13 C12 N5 C12 -7(21) . . . 6_554 ?
C13 C12 N5 C12 -155(7) 2_545 . . 6_554 ?
N5 C12 N5 C12 -92(9) 6_554 . . 5_544 ?
C12 C12 N5 C12 88(9) 6_554 . . 5_544 ?
N5 C12 N5 C12 0.000(7) 5_544 . . 5_544 ?
C12 C12 N5 C12 -21(2) 2_545 . . 5_544 ?
N5 C12 N5 C12 31(3) 2_545 . . 5_544 ?
C13 C12 N5 C12 81(14) . . . 5_544 ?
C13 C12 N5 C12 -67(3) 2_545 . . 5_544 ?
N5 C12 N5 N5 -123(7) 6_554 . . 2_545 ?
C12 C12 N5 N5 57(7) 6_554 . . 2_545 ?
N5 C12 N5 N5 -31(3) 5_544 . . 2_545 ?
C12 C12 N5 N5 -52(4) 2_545 . . 2_545 ?
C12 C12 N5 N5 -31(3) 5_544 . . 2_545 ?
C13 C12 N5 N5 50(15) . . . 2_545 ?
C13 C12 N5 N5 -98(3) 2_545 . . 2_545 ?
N5 C12 N5 C12 -71(8) 6_554 . . 2_545 ?
C12 C12 N5 C12 109(8) 6_554 . . 2_545 ?
N5 C12 N5 C12 21(2) 5_544 . . 2_545 ?
C12 C12 N5 C12 21(2) 5_544 . . 2_545 ?
N5 C12 N5 C12 52(4) 2_545 . . 2_545 ?
C13 C12 N5 C12 102(15) . . . 2_545 ?
C13 C12 N5 C12 -46(3) 2_545 . . 2_545 ?
C12 C12 N5 N5 180.000(18) 6_554 . . 6_554 ?
N5 C12 N5 N5 92(9) 5_544 . . 6_554 ?
C12 C12 N5 N5 71(8) 2_545 . . 6_554 ?
C12 C12 N5 N5 92(9) 5_544 . . 6_554 ?
N5 C12 N5 N5 123(7) 2_545 . . 6_554 ?
C13 C12 N5 N5 173(21) . . . 6_554 ?
C13 C12 N5 N5 25(7) 2_545 . . 6_554 ?
N5 C12 N5 C13 -55(13) 6_554 . . 5_544 ?
C12 C12 N5 C13 125(13) 6_554 . . 5_544 ?
N5 C12 N5 C13 37(6) 5_544 . . 5_544 ?
C12 C12 N5 C13 16(8) 2_545 . . 5_544 ?
C12 C12 N5 C13 37(6) 5_544 . . 5_544 ?
N5 C12 N5 C13 68(6) 2_545 . . 5_544 ?
C13 C12 N5 C13 118(10) . . . 5_544 ?
C13 C12 N5 C13 -30(7) 2_545 . . 5_544 ?
N5 C12 N5 C13 -178(7) 6_554 . . 6_554 ?
C12 C12 N5 C13 2(7) 6_554 . . 6_554 ?
N5 C12 N5 C13 -86(4) 5_544 . . 6_554 ?
C12 C12 N5 C13 -107(4) 2_545 . . 6_554 ?
C12 C12 N5 C13 -86(4) 5_544 . . 6_554 ?
N5 C12 N5 C13 -55(3) 2_545 . . 6_554 ?
C13 C12 N5 C13 -5(14) . . . 6_554 ?
C13 C12 N5 C13 -153.0(15) 2_545 . . 6_554 ?
N5 C12 N5 N5 -92(9) 6_554 . . 5_544 ?
C12 C12 N5 N5 88(9) 6_554 . . 5_544 ?
C12 C12 N5 N5 -21(2) 2_545 . . 5_544 ?
C12 C12 N5 N5 0.000(13) 5_544 . . 5_544 ?
N5 C12 N5 N5 31(3) 2_545 . . 5_544 ?
C13 C12 N5 N5 81(14) . . . 5_544 ?
C13 C12 N5 N5 -67(3) 2_545 . . 5_544 ?
N2 C1 Pd1 C4 16(2) 6_554 . . 6_554 ?
C2 C1 Pd1 C4 -142(3) . . . 6_554 ?
C3 C1 Pd1 C4 -85(3) 6_554 . . 6_554 ?
N2 C1 Pd1 C4 34.1(15) . . . 6_554 ?
C1 C1 Pd1 C4 56.2(12) 6_554 . . 6_554 ?
N2 C1 Pd1 C7 12(2) 6_554 . . . ?
C2 C1 Pd1 C7 -147(2) . . . . ?
C4 C1 Pd1 C7 -4.4(13) 6_554 . . . ?
C3 C1 Pd1 C7 -90(3) 6_554 . . . ?
N2 C1 Pd1 C7 29.7(16) . . . . ?
C1 C1 Pd1 C7 51.8(6) 6_554 . . . ?
N2 C1 Pd1 N3 9(2) 6_554 . . 6_554 ?
C2 C1 Pd1 N3 -150(2) . . . 6_554 ?
C4 C1 Pd1 N3 -7.6(12) 6_554 . . 6_554 ?
C3 C1 Pd1 N3 -93(3) 6_554 . . 6_554 ?
N2 C1 Pd1 N3 26.5(14) . . . 6_554 ?
C1 C1 Pd1 N3 48.6(4) 6_554 . . 6_554 ?
C2 C1 Pd1 N2 -158(4) . . . 6_554 ?
C4 C1 Pd1 N2 -16(2) 6_554 . . 6_554 ?
C3 C1 Pd1 N2 -102(4) 6_554 . . 6_554 ?
N2 C1 Pd1 N2 18.0(12) . . . 6_554 ?
C1 C1 Pd1 N2 40(2) 6_554 . . 6_554 ?
N2 C1 Pd1 I1 -169(2) 6_554 . . . ?
C2 C1 Pd1 I1 33.1(19) . . . . ?
C4 C1 Pd1 I1 175.3(12) 6_554 . . . ?
C3 C1 Pd1 I1 90(3) 6_554 . . . ?
N2 C1 Pd1 I1 -150.6(15) . . . . ?
C1 C1 Pd1 I1 -128.5(3) 6_554 . . . ?
N2 C1 Pd1 I2 21(15) 6_554 . . . ?
C2 C1 Pd1 I2 -137(12) . . . . ?
C4 C1 Pd1 I2 5(13) 6_554 . . . ?
C3 C1 Pd1 I2 -80(14) 6_554 . . . ?
N2 C1 Pd1 I2 39(14) . . . . ?
C1 C1 Pd1 I2 61(13) 6_554 . . . ?
N2 C1 Pd1 Pd1 140(2) 6_554 . . 6 ?
C2 C1 Pd1 Pd1 -18(2) . . . 6 ?
C4 C1 Pd1 Pd1 123.8(12) 6_554 . . 6 ?
C3 C1 Pd1 Pd1 38(3) 6_554 . . 6 ?
N2 C1 Pd1 Pd1 157.9(13) . . . 6 ?
C1 C1 Pd1 Pd1 180.000(5) 6_554 . . 6 ?
N3 C7 Pd1 C4 -16(2) 6_554 . . 6_554 ?
C6 C7 Pd1 C4 140(2) . . . 6_554 ?
C5 C7 Pd1 C4 87(3) 6_554 . . 6_554 ?
N3 C7 Pd1 C4 -34.7(14) . . . 6_554 ?
C7 C7 Pd1 C4 -56.4(11) 6_554 . . 6_554 ?
N3 C7 Pd1 C1 -11(2) 6_554 . . . ?
C6 C7 Pd1 C1 144.3(19) . . . . ?
C5 C7 Pd1 C1 92(3) 6_554 . . . ?
N3 C7 Pd1 C1 -30.3(15) . . . . ?
C4 C7 Pd1 C1 4.4(13) 6_554 . . . ?
C7 C7 Pd1 C1 -52.0(6) 6_554 . . . ?
C6 C7 Pd1 N3 156(4) . . . 6_554 ?
C5 C7 Pd1 N3 103(4) 6_554 . . 6_554 ?
N3 C7 Pd1 N3 -19.0(12) . . . 6_554 ?
C4 C7 Pd1 N3 16(2) 6_554 . . 6_554 ?
C7 C7 Pd1 N3 -41(2) 6_554 . . 6_554 ?
N3 C7 Pd1 N2 -8(2) 6_554 . . 6_554 ?
C6 C7 Pd1 N2 148(2) . . . 6_554 ?
C5 C7 Pd1 N2 95(3) 6_554 . . 6_554 ?
N3 C7 Pd1 N2 -27.0(13) . . . 6_554 ?
C4 C7 Pd1 N2 7.7(11) 6_554 . . 6_554 ?
C7 C7 Pd1 N2 -48.7(4) 6_554 . . 6_554 ?
N3 C7 Pd1 I1 -20(16) 6_554 . . . ?
C6 C7 Pd1 I1 136(13) . . . . ?
C5 C7 Pd1 I1 84(14) 6_554 . . . ?
N3 C7 Pd1 I1 -38(15) . . . . ?
C4 C7 Pd1 I1 -4(14) 6_554 . . . ?
C7 C7 Pd1 I1 -60(14) 6_554 . . . ?
N3 C7 Pd1 I2 169(2) 6_554 . . . ?
C6 C7 Pd1 I2 -35.3(18) . . . . ?
C5 C7 Pd1 I2 -88(3) 6_554 . . . ?
N3 C7 Pd1 I2 150.1(14) . . . . ?
C4 C7 Pd1 I2 -175.2(12) 6_554 . . . ?
C7 C7 Pd1 I2 128.4(3) 6_554 . . . ?
N3 C7 Pd1 Pd1 -139(2) 6_554 . . 6 ?
C6 C7 Pd1 Pd1 16(2) . . . 6 ?
C5 C7 Pd1 Pd1 -36(3) 6_554 . . 6 ?
N3 C7 Pd1 Pd1 -158.3(12) . . . 6 ?
C4 C7 Pd1 Pd1 -123.6(11) 6_554 . . 6 ?
C7 C7 Pd1 Pd1 180.000(2) 6_554 . . 6 ?
Pd1 I1 Pd1 C4 -124.6(10) 6 . . 6_554 ?
Pd1 I1 Pd1 C1 -129.2(5) 6 . . . ?
Pd1 I1 Pd1 C7 -121(14) 6 . . . ?
Pd1 I1 Pd1 N3 -138.3(10) 6 . . 6_554 ?
Pd1 I1 Pd1 N2 -132.3(3) 6 . . 6_554 ?
Pd1 I1 Pd1 I2 50.43(4) 6 . . . ?
Pd1 I2 Pd1 C4 124.9(10) 6 . . 6_554 ?
Pd1 I2 Pd1 C1 120(13) 6 . . . ?
Pd1 I2 Pd1 C7 129.5(5) 6 . . . ?
Pd1 I2 Pd1 N3 132.6(3) 6 . . 6_554 ?
Pd1 I2 Pd1 N2 138.5(9) 6 . . 6_554 ?
Pd1 I2 Pd1 I1 -50.16(4) 6 . . . ?
